data_7061077
loop_
_publ_author_name
'Bartos, Paulina'
'Hande, Aniket A.'
'Pietrzak, Anna'
'Chrostowska, Anna'
'Kaszy\'nski, Piotr'

_publ_section_title
;
 Substituent effects on the electronic structure of the flat Blatter
 radical: correlation analysis of experimental and computational data
;
_journal_issue 48
_journal_name_full 'New Journal of Chemistry'
_journal_page_first 22876
_journal_page_last 22887
_journal_paper_doi 10.1039/D1NJ05137G
_journal_volume 45
_journal_year 2021
_chemical_formula_moiety 'C27 H16 N3 O'
_chemical_formula_sum 'C27 H16 N3 O'
_chemical_formula_weight 398.43
_space_group_crystal_system monoclinic
_space_group_IT_number 14
_space_group_name_Hall '-P 2ybc'
_space_group_name_H-M_alt 'P 1 21/c 1'
_atom_sites_solution_hydrogens geom
_atom_sites_solution_primary other
_audit_creation_method SHELXL-2018/3
_audit_update_record
;
2020-06-03 deposited with the CCDC.	2021-11-19 downloaded from the CCDC.
;
_cell_angle_alpha 90
_cell_angle_beta 97.937(4)
_cell_angle_gamma 90
_cell_formula_units_Z 4
_cell_length_a 18.3724(7)
_cell_length_b 13.2094(5)
_cell_length_c 8.0305(3)
_cell_measurement_reflns_used 5409
_cell_measurement_temperature 100.01(10)
_cell_measurement_theta_max 76.2310
_cell_measurement_theta_min 4.1240
_cell_volume 1930.24(13)
_computing_cell_refinement 'CrysAlisPro 1.171.40.53 (Rigaku OD, 2019)'
_computing_data_collection 'CrysAlisPro 1.171.40.53 (Rigaku OD, 2019)'
_computing_data_reduction 'CrysAlisPro 1.171.40.53 (Rigaku OD, 2019)'
_computing_structure_refinement 'SHELXL-2018/3 (Sheldrick, 2018)'
_computing_structure_solution 'SHELXT 2018/2 (Sheldrick, 2018)'
_diffrn_ambient_temperature 100.01(10)
_diffrn_measured_fraction_theta_full 0.997
_diffrn_measured_fraction_theta_max 0.997
_diffrn_measurement_device_type 'XtaLAB Synergy, Dualflex, Pilatus 300K'
_diffrn_measurement_method '\w scans'
_diffrn_radiation_type CuK\a
_diffrn_radiation_wavelength 1.54184
_diffrn_reflns_av_R_equivalents 0.0385
_diffrn_reflns_av_unetI/netI 0.0333
_diffrn_reflns_Laue_measured_fraction_full 0.997
_diffrn_reflns_Laue_measured_fraction_max 0.997
_diffrn_reflns_limit_h_max 21
_diffrn_reflns_limit_h_min -21
_diffrn_reflns_limit_k_max 13
_diffrn_reflns_limit_k_min -15
_diffrn_reflns_limit_l_max 9
_diffrn_reflns_limit_l_min -9
_diffrn_reflns_number 17388
_diffrn_reflns_point_group_measured_fraction_full 0.997
_diffrn_reflns_point_group_measured_fraction_max 0.997
_diffrn_reflns_theta_full 67.073
_diffrn_reflns_theta_max 67.073
_diffrn_reflns_theta_min 4.136
_diffrn_source 'micro-focus sealed X-ray tube'
_exptl_absorpt_coefficient_mu 0.676
_exptl_absorpt_correction_T_max 1.000
_exptl_absorpt_correction_T_min 0.819
_exptl_absorpt_correction_type gaussian
_exptl_absorpt_process_details
;
CrysAlisPro 1.171.40.53 (Rigaku Oxford Diffraction, 2019)
Numerical absorption correction based on gaussian integration over
			a multifaceted crystal model
Empirical absorption correction using spherical harmonics,
 implemented in SCALE3 ABSPACK scaling algorithm.
;
_exptl_crystal_colour brown
_exptl_crystal_density_diffrn 1.371
_exptl_crystal_description needle
_exptl_crystal_F_000 828
_exptl_crystal_size_max 0.164
_exptl_crystal_size_mid 0.043
_exptl_crystal_size_min 0.033
_refine_diff_density_max 0.647
_refine_diff_density_min -0.260
_refine_diff_density_rms 0.056
_refine_ls_extinction_method none
_refine_ls_goodness_of_fit_ref 1.235
_refine_ls_hydrogen_treatment constr
_refine_ls_matrix_type full
_refine_ls_number_parameters 274
_refine_ls_number_reflns 3441
_refine_ls_number_restraints 0
_refine_ls_restrained_S_all 1.235
_refine_ls_R_factor_all 0.0973
_refine_ls_R_factor_gt 0.0655
_refine_ls_shift/su_max 0.004
_refine_ls_shift/su_mean 0.000
_refine_ls_structure_factor_coef Fsqd
_refine_ls_weighting_details 'w=1/[\s^2^(Fo^2^)+(0.0721P)^2^+0.9664P] where P=(Fo^2^+2Fc^2^)/3'
_refine_ls_weighting_scheme calc
_refine_ls_wR_factor_gt 0.1685
_refine_ls_wR_factor_ref 0.1923
_reflns_Friedel_coverage 0.000
_reflns_number_gt 2334
_reflns_number_total 3441
_reflns_threshold_expression 'I > 2\s(I)'
_cod_data_source_file d1nj05137g2.cif
_cod_data_source_block 1n_CCPh
_cod_depositor_comments 'Adding full bibliography for 7061077--7061079.cif.'
_cod_original_sg_symbol_H-M 'P 21/c'
_cod_database_code 7061077
_shelx_shelxl_version_number 2018/3
_shelx_space_group_comment
;
The symmetry employed for this shelxl refinement is uniquely defined
by the following loop, which should always be used as a source of
symmetry information in preference to the above space-group names.
They are only intended as comments.
;
_oxdiff_exptl_absorpt_empirical_full_min 0.780
_oxdiff_exptl_absorpt_empirical_full_max 1.569
_oxdiff_exptl_absorpt_empirical_details
;
Empirical correction (ABSPACK) includes:
- Absorption correction using spherical harmonics
- Frame scaling
;

loop_
_space_group_symop_operation_xyz
'x, y, z'
'-x, y+1/2, -z+1/2'
'-x, -y, -z'
'x, -y-1/2, z-1/2'

loop_
_atom_site_label
_atom_site_type_symbol
_atom_site_fract_x
_atom_site_fract_y
_atom_site_fract_z
_atom_site_U_iso_or_equiv
_atom_site_adp_type
_atom_site_occupancy
_atom_site_site_symmetry_order
_atom_site_calc_flag
_atom_site_refinement_flags_posn
_atom_site_refinement_flags_adp
_atom_site_refinement_flags_occupancy
_atom_site_disorder_assembly
_atom_site_disorder_group
O7 O 0.09765(11) 0.16396(13) -0.1411(3) 0.0438(5) Uani 1 1 d . . . . .
N12 N 0.16018(13) 0.33997(16) 0.0159(3) 0.0397(6) Uani 1 1 d . . . . .
C12 C 0.33534(18) 0.1272(2) 0.3809(5) 0.0501(6) Uani 1 1 d . . . . .
N3 N 0.10210(12) 0.52778(17) -0.0762(3) 0.0405(6) Uani 1 1 d . . . . .
N1 N 0.19240(13) 0.42386(16) 0.0916(3) 0.0403(6) Uani 1 1 d . . . . .
C2 C 0.16145(15) 0.5122(2) 0.0394(3) 0.0387(6) Uani 1 1 d . . . . .
C3A C 0.07020(16) 0.4417(2) -0.1521(4) 0.0397(7) Uani 1 1 d . . . . .
C008 C 0.09936(15) 0.34573(19) -0.1068(4) 0.0388(7) Uani 1 1 d . . . . .
C6A C 0.06832(16) 0.2585(2) -0.1834(4) 0.0407(7) Uani 1 1 d . . . . .
C21 C 0.19933(16) 0.6014(2) 0.1223(3) 0.0405(7) Uani 1 1 d . . . . .
C11A C 0.18950(16) 0.2451(2) 0.0650(4) 0.0403(7) Uani 1 1 d . . . . .
C22 C 0.16157(16) 0.6922(2) 0.1327(4) 0.0422(7) Uani 1 1 d . . . . .
H22 H 0.112478 0.696857 0.085883 0.051 Uiso 1 1 calc R U . . .
C11 C 0.24865(16) 0.2349(2) 0.1919(4) 0.0432(7) Uani 1 1 d . . . . .
H11 H 0.270407 0.292070 0.245084 0.052 Uiso 1 1 calc R U . . .
C7A C 0.15769(16) 0.1588(2) -0.0159(4) 0.0417(7) Uani 1 1 d . . . . .
C4 C 0.00912(16) 0.4475(2) -0.2772(4) 0.0423(7) Uani 1 1 d . . . . .
H4 H -0.011025 0.510129 -0.310328 0.051 Uiso 1 1 calc R U . . .
C7 C 0.00780(17) 0.2639(2) -0.3047(4) 0.0435(7) Uani 1 1 d . . . . .
H7 H -0.013462 0.205520 -0.354590 0.052 Uiso 1 1 calc R U . . .
C8 C 0.18561(17) 0.0637(2) 0.0267(4) 0.0482(8) Uani 1 1 d . . . . .
H8 H 0.165186 0.006579 -0.029286 0.058 Uiso 1 1 calc R U . . .
C10 C 0.27523(16) 0.1389(2) 0.2391(4) 0.0462(7) Uani 1 1 d . . . . .
C5 C -0.02111(16) 0.3599(2) -0.3513(4) 0.0442(7) Uani 1 1 d . . . . .
H5 H -0.061653 0.364607 -0.434218 0.053 Uiso 1 1 calc R U . . .
C23 C 0.19646(18) 0.7754(2) 0.2119(4) 0.0471(7) Uani 1 1 d . . . . .
H23 H 0.170444 0.835058 0.221591 0.056 Uiso 1 1 calc R U . . .
C9 C 0.24417(17) 0.0546(2) 0.1532(4) 0.0493(8) Uani 1 1 d . . . . .
H9 H 0.263284 -0.009272 0.181588 0.059 Uiso 1 1 calc R U . . .
C26 C 0.27315(17) 0.5962(2) 0.1892(4) 0.0490(8) Uani 1 1 d . . . . .
H26 H 0.298893 0.535972 0.183885 0.059 Uiso 1 1 calc R U . . .
C24 C 0.26997(19) 0.7699(2) 0.2767(4) 0.0530(8) Uani 1 1 d . . . . .
H24 H 0.293638 0.826039 0.329003 0.064 Uiso 1 1 calc R U . . .
C25 C 0.30843(19) 0.6808(2) 0.2638(4) 0.0560(8) Uani 1 1 d . . . . .
H25 H 0.358193 0.677694 0.305336 0.067 Uiso 1 1 calc R U . . .
C14 C 0.43936(19) 0.1050(3) 0.6314(4) 0.0573(9) Uani 1 1 d . . . . .
C13 C 0.37858(18) 0.1232(2) 0.4860(4) 0.0501(6) Uani 1 1 d . . . . .
C15 C 0.4672(2) 0.0091(3) 0.6754(5) 0.0630(9) Uani 1 1 d . . . . .
H15 H 0.445369 -0.047880 0.621875 0.076 Uiso 1 1 calc R U . . .
C19 C 0.4716(2) 0.1884(3) 0.7198(5) 0.0727(11) Uani 1 1 d . . . . .
H19 H 0.452773 0.252903 0.695642 0.087 Uiso 1 1 calc R U . . .
C16 C 0.5272(2) -0.0016(3) 0.7981(5) 0.0734(11) Uani 1 1 d . . . . .
H16 H 0.545839 -0.065811 0.825481 0.088 Uiso 1 1 calc R U . . .
C17 C 0.5596(2) 0.0808(4) 0.8796(5) 0.0800(12) Uani 1 1 d . . . . .
H17 H 0.600850 0.072951 0.959827 0.096 Uiso 1 1 calc R U . . .
C18 C 0.5310(2) 0.1755(4) 0.8424(6) 0.0829(12) Uani 1 1 d . . . . .
H18 H 0.551919 0.231493 0.900740 0.099 Uiso 1 1 calc R U . . .

loop_
_atom_site_aniso_label
_atom_site_aniso_U_11
_atom_site_aniso_U_22
_atom_site_aniso_U_33
_atom_site_aniso_U_23
_atom_site_aniso_U_13
_atom_site_aniso_U_12
O7 0.0512(12) 0.0302(10) 0.0520(12) 0.0011(9) 0.0137(10) 0.0007(8)
N12 0.0452(14) 0.0306(12) 0.0454(14) 0.0007(10) 0.0136(11) 0.0000(10)
C12 0.0451(14) 0.0414(11) 0.0689(18) -0.0009(13) 0.0261(10) -0.0009(12)
N3 0.0451(14) 0.0344(13) 0.0436(14) -0.0012(10) 0.0120(11) -0.0002(10)
N1 0.0481(14) 0.0309(12) 0.0442(13) -0.0004(10) 0.0149(11) -0.0007(10)
C2 0.0421(15) 0.0345(15) 0.0423(16) 0.0031(12) 0.0156(12) 0.0020(12)
C3A 0.0451(16) 0.0335(15) 0.0434(16) -0.0007(12) 0.0170(13) -0.0016(12)
C008 0.0423(15) 0.0319(15) 0.0451(16) 0.0023(12) 0.0163(13) -0.0011(11)
C6A 0.0479(17) 0.0316(15) 0.0468(17) 0.0011(12) 0.0213(14) 0.0001(12)
C21 0.0523(17) 0.0332(15) 0.0379(15) 0.0013(11) 0.0131(13) -0.0001(12)
C11A 0.0439(16) 0.0303(14) 0.0505(17) 0.0050(12) 0.0200(14) 0.0038(12)
C22 0.0467(16) 0.0398(16) 0.0420(16) 0.0018(12) 0.0124(13) 0.0019(13)
C11 0.0476(17) 0.0347(15) 0.0505(18) 0.0050(13) 0.0183(14) 0.0027(12)
C7A 0.0456(16) 0.0356(15) 0.0472(17) 0.0037(12) 0.0179(14) 0.0015(12)
C4 0.0484(17) 0.0328(15) 0.0474(17) 0.0009(12) 0.0129(13) 0.0015(12)
C7 0.0497(18) 0.0350(16) 0.0487(18) -0.0017(12) 0.0167(14) -0.0035(12)
C8 0.0557(19) 0.0332(15) 0.0601(19) 0.0014(13) 0.0233(15) 0.0006(13)
C10 0.0458(17) 0.0394(16) 0.0571(19) 0.0067(14) 0.0203(15) 0.0054(13)
C5 0.0457(17) 0.0431(17) 0.0454(17) -0.0013(13) 0.0118(13) -0.0006(13)
C23 0.062(2) 0.0353(16) 0.0459(17) -0.0023(13) 0.0141(15) 0.0034(14)
C9 0.0524(18) 0.0371(16) 0.062(2) 0.0096(14) 0.0195(15) 0.0090(13)
C26 0.0537(18) 0.0363(16) 0.0570(19) 0.0000(14) 0.0076(15) 0.0033(13)
C24 0.067(2) 0.0411(17) 0.0491(19) -0.0038(14) 0.0035(16) -0.0066(15)
C25 0.0563(19) 0.0459(18) 0.062(2) -0.0021(15) -0.0032(16) 0.0024(15)
C14 0.058(2) 0.053(2) 0.064(2) 0.0008(16) 0.0206(17) 0.0024(16)
C13 0.0451(14) 0.0414(11) 0.0689(18) -0.0009(13) 0.0261(10) -0.0009(12)
C15 0.071(2) 0.052(2) 0.068(2) 0.0008(17) 0.0131(19) 0.0057(17)
C19 0.084(3) 0.054(2) 0.083(3) -0.003(2) 0.020(2) -0.004(2)
C16 0.078(3) 0.074(3) 0.067(2) -0.001(2) 0.007(2) 0.016(2)
C17 0.072(3) 0.095(3) 0.072(3) -0.009(2) 0.007(2) 0.004(2)
C18 0.081(3) 0.085(3) 0.082(3) -0.013(2) 0.009(2) -0.018(2)

loop_
_atom_type_symbol
_atom_type_description
_atom_type_scat_dispersion_real
_atom_type_scat_dispersion_imag
_atom_type_scat_source
C C 0.0181 0.0091 'International Tables Vol C Tables 4.2.6.8 and 6.1.1.4'
H H 0.0000 0.0000 'International Tables Vol C Tables 4.2.6.8 and 6.1.1.4'
N N 0.0311 0.0180 'International Tables Vol C Tables 4.2.6.8 and 6.1.1.4'
O O 0.0492 0.0322 'International Tables Vol C Tables 4.2.6.8 and 6.1.1.4'

loop_
_geom_angle_atom_site_label_1
_geom_angle_atom_site_label_2
_geom_angle_atom_site_label_3
_geom_angle
_geom_angle_site_symmetry_1
_geom_angle_site_symmetry_3
_geom_angle_publ_flag
C6A O7 C7A 117.8(2) . . ?
N1 N12 C008 122.1(2) . . ?
N1 N12 C11A 118.5(2) . . ?
C008 N12 C11A 119.4(2) . . ?
C13 C12 C10 176.7(4) . . ?
C2 N3 C3A 115.6(2) . . ?
C2 N1 N12 115.5(2) . . ?
N1 C2 N3 128.1(3) . . ?
N1 C2 C21 113.6(2) . . ?
N3 C2 C21 118.3(2) . . ?
N3 C3A C4 121.3(2) . . ?
N3 C3A C008 120.3(3) . . ?
C4 C3A C008 118.3(3) . . ?
N12 C008 C6A 120.7(2) . . ?
N12 C008 C3A 118.4(2) . . ?
C6A C008 C3A 121.0(3) . . ?
C7 C6A O7 118.1(2) . . ?
C7 C6A C008 120.8(3) . . ?
O7 C6A C008 121.1(3) . . ?
C26 C21 C22 119.1(3) . . ?
C26 C21 C2 120.6(3) . . ?
C22 C21 C2 120.3(3) . . ?
C11 C11A C7A 119.7(3) . . ?
C11 C11A N12 121.6(3) . . ?
C7A C11A N12 118.6(3) . . ?
C23 C22 C21 120.6(3) . . ?
C23 C22 H22 119.7 . . ?
C21 C22 H22 119.7 . . ?
C11A C11 C10 119.8(3) . . ?
C11A C11 H11 120.1 . . ?
C10 C11 H11 120.1 . . ?
C8 C7A O7 117.0(3) . . ?
C8 C7A C11A 120.6(3) . . ?
O7 C7A C11A 122.4(2) . . ?
C5 C4 C3A 119.8(3) . . ?
C5 C4 H4 120.1 . . ?
C3A C4 H4 120.1 . . ?
C6A C7 C5 118.3(3) . . ?
C6A C7 H7 120.8 . . ?
C5 C7 H7 120.8 . . ?
C9 C8 C7A 119.1(3) . . ?
C9 C8 H8 120.5 . . ?
C7A C8 H8 120.5 . . ?
C9 C10 C11 119.3(3) . . ?
C9 C10 C12 120.6(3) . . ?
C11 C10 C12 120.1(3) . . ?
C4 C5 C7 121.7(3) . . ?
C4 C5 H5 119.1 . . ?
C7 C5 H5 119.1 . . ?
C24 C23 C22 119.9(3) . . ?
C24 C23 H23 120.0 . . ?
C22 C23 H23 120.0 . . ?
C8 C9 C10 121.4(3) . . ?
C8 C9 H9 119.3 . . ?
C10 C9 H9 119.3 . . ?
C25 C26 C21 120.1(3) . . ?
C25 C26 H26 120.0 . . ?
C21 C26 H26 120.0 . . ?
C23 C24 C25 120.0(3) . . ?
C23 C24 H24 120.0 . . ?
C25 C24 H24 120.0 . . ?
C24 C25 C26 120.3(3) . . ?
C24 C25 H25 119.8 . . ?
C26 C25 H25 119.8 . . ?
C15 C14 C19 118.2(4) . . ?
C15 C14 C13 123.0(3) . . ?
C19 C14 C13 118.7(3) . . ?
C12 C13 C14 173.7(4) . . ?
C16 C15 C14 120.2(4) . . ?
C16 C15 H15 119.9 . . ?
C14 C15 H15 119.9 . . ?
C18 C19 C14 120.3(4) . . ?
C18 C19 H19 119.8 . . ?
C14 C19 H19 119.8 . . ?
C17 C16 C15 120.9(4) . . ?
C17 C16 H16 119.5 . . ?
C15 C16 H16 119.5 . . ?
C16 C17 C18 119.6(4) . . ?
C16 C17 H17 120.2 . . ?
C18 C17 H17 120.2 . . ?
C17 C18 C19 120.7(4) . . ?
C17 C18 H18 119.7 . . ?
C19 C18 H18 119.7 . . ?

loop_
_geom_bond_atom_site_label_1
_geom_bond_atom_site_label_2
_geom_bond_distance
_geom_bond_site_symmetry_2
_geom_bond_publ_flag
O7 C6A 1.384(3) . ?
O7 C7A 1.388(4) . ?
N12 N1 1.360(3) . ?
N12 C008 1.386(4) . ?
N12 C11A 1.399(3) . ?
C12 C13 1.077(4) . ?
C12 C10 1.481(5) . ?
N3 C2 1.346(4) . ?
N3 C3A 1.382(3) . ?
N1 C2 1.340(3) . ?
C2 C21 1.479(4) . ?
C3A C4 1.401(4) . ?
C3A C008 1.404(4) . ?
C008 C6A 1.391(4) . ?
C6A C7 1.375(4) . ?
C21 C26 1.390(4) . ?
C21 C22 1.394(4) . ?
C11A C11 1.390(4) . ?
C11A C7A 1.399(4) . ?
C22 C23 1.383(4) . ?
C22 H22 0.9300 . ?
C11 C10 1.393(4) . ?
C11 H11 0.9300 . ?
C7A C8 1.382(4) . ?
C4 C5 1.382(4) . ?
C4 H4 0.9300 . ?
C7 C5 1.406(4) . ?
C7 H7 0.9300 . ?
C8 C9 1.379(4) . ?
C8 H8 0.9300 . ?
C10 C9 1.391(4) . ?
C5 H5 0.9300 . ?
C23 C24 1.380(4) . ?
C23 H23 0.9300 . ?
C9 H9 0.9300 . ?
C26 C25 1.385(4) . ?
C26 H26 0.9300 . ?
C24 C25 1.384(4) . ?
C24 H24 0.9300 . ?
C25 H25 0.9300 . ?
C14 C15 1.393(5) . ?
C14 C19 1.397(5) . ?
C14 C13 1.519(5) . ?
C15 C16 1.381(5) . ?
C15 H15 0.9300 . ?
C19 C18 1.375(6) . ?
C19 H19 0.9300 . ?
C16 C17 1.363(6) . ?
C16 H16 0.9300 . ?
C17 C18 1.374(6) . ?
C17 H17 0.9300 . ?
C18 H18 0.9300 . ?

loop_
_geom_torsion_atom_site_label_1
_geom_torsion_atom_site_label_2
_geom_torsion_atom_site_label_3
_geom_torsion_atom_site_label_4
_geom_torsion
_geom_torsion_site_symmetry_1
_geom_torsion_site_symmetry_2
_geom_torsion_site_symmetry_3
_geom_torsion_site_symmetry_4
_geom_torsion_publ_flag
C008 N12 N1 C2 -0.1(3) . . . . ?
C11A N12 N1 C2 -179.7(2) . . . . ?
N12 N1 C2 N3 1.1(4) . . . . ?
N12 N1 C2 C21 -178.7(2) . . . . ?
C3A N3 C2 N1 -1.3(4) . . . . ?
C3A N3 C2 C21 178.5(2) . . . . ?
C2 N3 C3A C4 -178.5(2) . . . . ?
C2 N3 C3A C008 0.5(4) . . . . ?
N1 N12 C008 C6A 179.1(2) . . . . ?
C11A N12 C008 C6A -1.2(4) . . . . ?
N1 N12 C008 C3A -0.6(4) . . . . ?
C11A N12 C008 C3A 179.0(2) . . . . ?
N3 C3A C008 N12 0.4(4) . . . . ?
C4 C3A C008 N12 179.4(2) . . . . ?
N3 C3A C008 C6A -179.3(2) . . . . ?
C4 C3A C008 C6A -0.3(4) . . . . ?
C7A O7 C6A C7 -178.6(2) . . . . ?
C7A O7 C6A C008 2.0(4) . . . . ?
N12 C008 C6A C7 179.7(2) . . . . ?
C3A C008 C6A C7 -0.5(4) . . . . ?
N12 C008 C6A O7 -0.8(4) . . . . ?
C3A C008 C6A O7 178.9(2) . . . . ?
N1 C2 C21 C26 24.8(4) . . . . ?
N3 C2 C21 C26 -155.0(3) . . . . ?
N1 C2 C21 C22 -155.9(2) . . . . ?
N3 C2 C21 C22 24.3(4) . . . . ?
N1 N12 C11A C11 2.2(4) . . . . ?
C008 N12 C11A C11 -177.5(2) . . . . ?
N1 N12 C11A C7A -178.3(2) . . . . ?
C008 N12 C11A C7A 2.0(4) . . . . ?
C26 C21 C22 C23 -1.5(4) . . . . ?
C2 C21 C22 C23 179.2(3) . . . . ?
C7A C11A C11 C10 -0.8(4) . . . . ?
N12 C11A C11 C10 178.7(2) . . . . ?
C6A O7 C7A C8 179.1(2) . . . . ?
C6A O7 C7A C11A -1.1(4) . . . . ?
C11 C11A C7A C8 -1.5(4) . . . . ?
N12 C11A C7A C8 178.9(2) . . . . ?
C11 C11A C7A O7 178.7(2) . . . . ?
N12 C11A C7A O7 -0.9(4) . . . . ?
N3 C3A C4 C5 179.6(2) . . . . ?
C008 C3A C4 C5 0.6(4) . . . . ?
O7 C6A C7 C5 -178.4(2) . . . . ?
C008 C6A C7 C5 1.1(4) . . . . ?
O7 C7A C8 C9 -178.5(2) . . . . ?
C11A C7A C8 C9 1.7(4) . . . . ?
C11A C11 C10 C9 2.9(4) . . . . ?
C11A C11 C10 C12 -176.4(3) . . . . ?
C3A C4 C5 C7 0.0(4) . . . . ?
C6A C7 C5 C4 -0.8(4) . . . . ?
C21 C22 C23 C24 2.1(4) . . . . ?
C7A C8 C9 C10 0.4(4) . . . . ?
C11 C10 C9 C8 -2.7(4) . . . . ?
C12 C10 C9 C8 176.6(3) . . . . ?
C22 C21 C26 C25 -0.5(5) . . . . ?
C2 C21 C26 C25 178.8(3) . . . . ?
C22 C23 C24 C25 -0.7(5) . . . . ?
C23 C24 C25 C26 -1.4(5) . . . . ?
C21 C26 C25 C24 2.0(5) . . . . ?
C19 C14 C15 C16 -2.9(5) . . . . ?
C13 C14 C15 C16 173.7(3) . . . . ?
C15 C14 C19 C18 2.4(6) . . . . ?
C13 C14 C19 C18 -174.3(3) . . . . ?
C14 C15 C16 C17 0.8(6) . . . . ?
C15 C16 C17 C18 1.8(6) . . . . ?
C16 C17 C18 C19 -2.3(7) . . . . ?
C14 C19 C18 C17 0.2(6) . . . . ?
